data_4311964
loop_
_publ_author_name
'Monica Baldini'
'Marisa Belicchi-Ferrari'
'Franco Bisceglie'
'Pier Paolo Dall'Aglio'
'Giorgio Pelosi'
'Silvana Pinelli'
'Pieralberto Tarasconi'

_publ_section_title
;
 Copper(II) Complexes with Substituted Thiosemicarbazones of
 \a-Ketoglutaric Acid: Synthesis, X-ray Structures, DNA Binding Studies,
 and Nuclease and Biological Activity
;
_journal_name_full 'Inorganic Chemistry'
_journal_page_first 7170
_journal_page_last 7179
_journal_paper_doi 10.1021/ic049883b
_journal_volume 43
_journal_year 2004
_chemical_formula_sum 'C14 H24 N6 O9 S2'
_chemical_formula_weight 484.51
_chemical_melting_point 174
_chemical_name_systematic
;
4-methyl-1-alphaketoglutaric acid thiosemicarbazone
;
_space_group_IT_number 14
_symmetry_space_group_name_Hall '-P 2yn'
_symmetry_space_group_name_H-M 'P 1 21/n 1'
_atom_sites_solution_hydrogens geom
_atom_sites_solution_primary direct
_atom_sites_solution_secondary difmap
_audit_creation_method SHELXL-97
_cell_angle_alpha 90.00
_cell_angle_beta 111.80(2)
_cell_angle_gamma 90.00
_cell_formula_units_Z 4
_cell_length_a 16.209(3)
_cell_length_b 6.788(3)
_cell_length_c 20.634(3)
_cell_measurement_temperature 293(2)
_cell_volume 2107.9(11)
_computing_structure_refinement 'SHELXL-97 (Sheldrick, 1997)'
_diffrn_ambient_temperature 293(2)
_diffrn_measured_fraction_theta_full 0.996
_diffrn_measured_fraction_theta_max 0.996
_diffrn_radiation_monochromator graphite
_diffrn_radiation_source 'fine-focus sealed tube'
_diffrn_radiation_type CuK\a
_diffrn_radiation_wavelength 1.54184
_diffrn_reflns_limit_h_max 18
_diffrn_reflns_limit_h_min -18
_diffrn_reflns_limit_k_max 7
_diffrn_reflns_limit_k_min 0
_diffrn_reflns_limit_l_max 23
_diffrn_reflns_limit_l_min 0
_diffrn_reflns_theta_full 23.52
_diffrn_reflns_theta_max 50.00
_diffrn_reflns_theta_min 3.0
_exptl_absorpt_coefficient_mu 2.84
_exptl_crystal_density_diffrn 1.527
_exptl_crystal_F_000 1016
_refine_diff_density_max 0.647
_refine_diff_density_min -0.321
_refine_diff_density_rms 0.085
_refine_ls_extinction_coef 0.0000(8)
_refine_ls_extinction_expression Fc^*^=kFc[1+0.001xFc^2^\l^3^/sin(2\q)]^-1/4^
_refine_ls_extinction_method SHELXL
_refine_ls_goodness_of_fit_ref 1.126
_refine_ls_hydrogen_treatment mixed
_refine_ls_matrix_type full
_refine_ls_number_parameters 368
_refine_ls_number_reflns 3128
_refine_ls_number_restraints 1
_refine_ls_restrained_S_all 1.165
_refine_ls_R_factor_all 0.0628
_refine_ls_R_factor_gt 0.0587
_refine_ls_shift/su_max 1.475
_refine_ls_shift/su_mean 0.176
_refine_ls_structure_factor_coef Fsqd
_refine_ls_weighting_details 'calc w=1/[\s^2^(Fo^2^)+(0.0737P)^2^+3.7958P] where P=(Fo^2^+2Fc^2^)/3'
_refine_ls_weighting_scheme calc
_refine_ls_wR_factor_gt 0.1579
_refine_ls_wR_factor_ref 0.1629
_reflns_number_gt 2865
_reflns_number_total 3521
_reflns_threshold_expression >2sigma(I)
_cod_data_source_file ic049883bsi20040729_123239_1.cif
_cod_data_source_block 1
_cod_database_code 4311964

loop_
_symmetry_equiv_pos_as_xyz
'x, y, z'
'-x+1/2, y+1/2, -z+1/2'
'-x, -y, -z'
'x-1/2, -y-1/2, z-1/2'

loop_
_atom_site_label
_atom_site_type_symbol
_atom_site_fract_x
_atom_site_fract_y
_atom_site_fract_z
_atom_site_U_iso_or_equiv
_atom_site_adp_type
_atom_site_occupancy
_atom_site_symmetry_multiplicity
_atom_site_calc_flag
_atom_site_refinement_flags
_atom_site_disorder_assembly
_atom_site_disorder_group
S1 S 0.50775(7) -1.05443(14) -0.20835(5) 0.044(4) Uani 1 1 d . . .
O1 O 0.62871(19) -0.2669(4) -0.02326(14) 0.047(4) Uani 1 1 d . . .
O2 O 0.7260(2) -0.1354(4) -0.06222(15) 0.054(4) Uani 1 1 d . . .
O3 O 0.9146(2) -0.4961(6) -0.17567(17) 0.071(4) Uani 1 1 d . . .
O4 O 0.8002(2) -0.3427(5) -0.25521(17) 0.062(4) Uani 1 1 d . . .
O5 O 0.5000 -0.5000 0.0000 0.110(4) Uani 1 2 d S . .
N1 N 0.5002(2) -0.8486(5) -0.10140(16) 0.042(4) Uani 1 1 d . . .
N2 N 0.5944(2) -0.7302(4) -0.15187(17) 0.040(4) Uani 1 1 d . . .
N3 N 0.61001(19) -0.5713(4) -0.10917(15) 0.036(4) Uani 1 1 d . . .
C1 C 0.5347(2) -0.8694(5) -0.15011(18) 0.035(4) Uani 1 1 d . . .
C2 C 0.6559(3) -0.4267(6) -0.1178(2) 0.043(4) Uani 1 1 d . . .
C3 C 0.6702(2) -0.2653(6) -0.06418(19) 0.041(4) Uani 1 1 d . . .
C4 C 0.6939(3) -0.3980(7) -0.1745(2) 0.048(4) Uani 1 1 d . . .
C5 C 0.7902(3) -0.4614(7) -0.1469(2) 0.055(4) Uani 1 1 d . . .
C6 C 0.8357(3) -0.4272(6) -0.1984(2) 0.049(4) Uani 1 1 d . . .
C7 C 0.4307(3) -0.9766(7) -0.0960(3) 0.050(4) Uani 1 1 d . . .
H1 H 0.521(3) -0.736(7) -0.075(2) 0.059(13) Uiso 1 1 d . . .
H2 H 0.622(3) -0.755(6) -0.182(2) 0.043(11) Uiso 1 1 d . . .
H3 H 0.653(2) -0.467(5) -0.2231(18) 0.033(10) Uiso 1 1 d . . .
H4 H 0.697(4) -0.256(9) -0.187(3) 0.098(19) Uiso 1 1 d . . .
H5 H 0.827(3) -0.402(6) -0.103(2) 0.040(11) Uiso 1 1 d . . .
H6 H 0.784(3) -0.610(9) -0.131(3) 0.085(17) Uiso 1 1 d . . .
H7 H 0.372(4) -0.955(8) -0.140(3) 0.088(18) Uiso 1 1 d . . .
H8 H 0.448(3) -1.107(8) -0.092(2) 0.068(15) Uiso 1 1 d . . .
H9 H 0.420(3) -0.942(8) -0.054(3) 0.078(16) Uiso 1 1 d . . .
S1A S 0.95942(7) 0.06108(14) 0.19433(5) 0.044(4) Uani 1 1 d . . .
O1A O 0.8569(2) -0.7211(4) 0.00424(15) 0.055(4) Uani 1 1 d . . .
O2A O 0.7442(2) -0.8406(4) 0.02783(15) 0.053(4) Uani 1 1 d . . .
O3A O 0.62413(18) -0.5412(4) 0.18785(15) 0.052(4) Uani 1 1 d . . .
O4A O 0.72520(19) -0.6794(5) 0.28060(15) 0.058(4) Uani 1 1 d . . .
O5A O 1.0000 -0.5000 0.0000 0.094(4) Uani 1 2 d S . .
N1A N 0.9835(2) -0.1415(5) 0.09267(17) 0.043(4) Uani 1 1 d . . .
N2A N 0.8730(2) -0.2524(4) 0.12792(16) 0.038(4) Uani 1 1 d . . .
N3A N 0.8639(2) -0.4121(4) 0.08595(15) 0.036(4) Uani 1 1 d . . .
C1A C 0.9393(2) -0.1196(5) 0.13512(18) 0.034(4) Uani 1 1 d . . .
C2A C 0.8019(2) -0.5372(5) 0.07950(18) 0.036(4) Uani 1 1 d . . .
C3A C 0.8021(3) -0.7103(6) 0.03450(19) 0.042(4) Uani 1 1 d . . .
C4A C 0.7326(3) -0.5280(6) 0.11202(19) 0.039(4) Uani 1 1 d . . .
C5A C 0.7641(3) -0.6341(6) 0.1817(2) 0.042(4) Uani 1 1 d . . .
C6A C 0.7033(2) -0.6206(5) 0.2218(2) 0.041(4) Uani 1 1 d . . .
C7A C 1.0599(3) -0.0210(7) 0.0975(3) 0.053(4) Uani 1 1 d . . .
H1A H 0.967(3) -0.253(7) 0.065(2) 0.059(13) Uiso 1 1 d . . .
H2A H 0.840(3) -0.230(6) 0.155(2) 0.043(11) Uiso 1 1 d . . .
H3A H 0.720(2) -0.387(6) 0.1180(16) 0.027(9) Uiso 1 1 d . . .
H4A H 0.676(3) -0.591(6) 0.082(2) 0.047(12) Uiso 1 1 d . . .
H5A H 0.829(3) -0.580(5) 0.2148(19) 0.037(10) Uiso 1 1 d . . .
H6A H 0.769(3) -0.772(8) 0.173(3) 0.078(16) Uiso 1 1 d . . .
H7A H 1.119(5) -0.061(11) 0.143(4) 0.13(3) Uiso 1 1 d . . .
H8A H 1.074(4) -0.052(8) 0.057(3) 0.082(17) Uiso 1 1 d . . .
H9A H 1.043(3) 0.111(8) 0.090(2) 0.061(14) Uiso 1 1 d . . .

loop_
_atom_site_aniso_label
_atom_site_aniso_U_11
_atom_site_aniso_U_22
_atom_site_aniso_U_33
_atom_site_aniso_U_23
_atom_site_aniso_U_13
_atom_site_aniso_U_12
S1 0.052(5) 0.034(4) 0.047(5) -0.0105(4) 0.022(3) -0.0096(4)
O1 0.062(5) 0.041(4) 0.048(6) -0.0104(12) 0.031(3) -0.0083(13)
O2 0.065(5) 0.041(4) 0.063(6) -0.0156(14) 0.034(3) -0.0211(14)
O3 0.063(5) 0.090(5) 0.067(6) 0.0302(19) 0.033(3) 0.0187(19)
O4 0.056(5) 0.066(4) 0.074(6) 0.0117(17) 0.035(3) 0.0120(16)
O5 0.086(6) 0.071(5) 0.217(9) -0.055(4) 0.108(5) -0.030(3)
N1 0.053(5) 0.037(4) 0.044(6) -0.0057(15) 0.027(3) -0.0090(15)
N2 0.051(5) 0.033(4) 0.044(6) -0.0080(14) 0.026(3) -0.0086(14)
N3 0.041(5) 0.031(4) 0.037(6) -0.0038(13) 0.015(3) -0.0033(13)
C1 0.039(5) 0.029(4) 0.036(6) 0.0014(15) 0.011(3) -0.0013(15)
C2 0.047(5) 0.039(4) 0.048(6) -0.0083(17) 0.024(3) -0.0076(18)
C3 0.043(5) 0.037(4) 0.045(6) -0.0045(17) 0.018(3) -0.0049(17)
C4 0.052(5) 0.043(4) 0.046(6) -0.0008(19) 0.015(4) -0.0004(19)
C5 0.057(5) 0.060(5) 0.045(6) 0.005(2) 0.017(4) 0.002(2)
C6 0.070(5) 0.037(5) 0.046(6) 0.0025(18) 0.029(4) -0.013(2)
C7 0.056(5) 0.044(5) 0.062(6) -0.004(2) 0.034(4) -0.012(2)
S1A 0.051(5) 0.037(4) 0.050(5) -0.0159(4) 0.026(3) -0.0105(4)
O1A 0.079(5) 0.041(4) 0.061(6) -0.0157(13) 0.046(3) -0.0116(14)
O2A 0.071(5) 0.038(4) 0.057(6) -0.0152(13) 0.031(3) -0.0186(14)
O3A 0.044(5) 0.061(4) 0.054(6) 0.0165(14) 0.021(3) 0.0058(14)
O4A 0.057(5) 0.076(4) 0.050(6) 0.0217(16) 0.031(3) 0.0139(16)
O5A 0.061(5) 0.080(5) 0.160(8) -0.055(4) 0.063(5) -0.023(3)
N1A 0.055(5) 0.034(4) 0.047(6) -0.0072(15) 0.029(3) -0.0081(15)
N2A 0.047(5) 0.033(4) 0.042(6) -0.0092(14) 0.025(3) -0.0067(14)
N3A 0.045(5) 0.031(4) 0.034(6) -0.0033(13) 0.018(3) -0.0028(14)
C1A 0.038(5) 0.028(4) 0.038(6) -0.0008(15) 0.015(3) -0.0017(15)
C2A 0.045(5) 0.030(4) 0.036(6) -0.0034(15) 0.017(3) -0.0027(16)
C3A 0.052(5) 0.034(4) 0.041(6) -0.0053(16) 0.020(4) -0.0071(18)
C4A 0.042(5) 0.034(5) 0.040(6) -0.0006(16) 0.015(4) -0.0015(17)
C5A 0.046(5) 0.039(5) 0.046(6) 0.0043(18) 0.023(4) 0.0069(18)
C6A 0.044(5) 0.031(4) 0.051(6) 0.0038(17) 0.020(4) -0.0041(16)
C7A 0.061(5) 0.042(5) 0.072(6) -0.012(2) 0.042(4) -0.013(2)

loop_
_atom_type_symbol
_atom_type_description
_atom_type_scat_dispersion_real
_atom_type_scat_dispersion_imag
_atom_type_scat_source
C C 0.0033 0.0016 'International Tables Vol C Tables 4.2.6.8 and 6.1.1.4'
H H 0.0000 0.0000 'International Tables Vol C Tables 4.2.6.8 and 6.1.1.4'
N N 0.0061 0.0033 'International Tables Vol C Tables 4.2.6.8 and 6.1.1.4'
O O 0.0106 0.0060 'International Tables Vol C Tables 4.2.6.8 and 6.1.1.4'
S S 0.1246 0.1234 'International Tables Vol C Tables 4.2.6.8 and 6.1.1.4'

loop_
_geom_angle_atom_site_label_1
_geom_angle_atom_site_label_2
_geom_angle_atom_site_label_3
_geom_angle
_geom_angle_site_symmetry_1
_geom_angle_site_symmetry_3
_geom_angle_publ_flag
C1 N1 C7 123.3(3) . . ?
N3 N2 C1 119.8(3) . . ?
C2 N3 N2 119.8(3) . . ?
N1 C1 N2 116.7(3) . . ?
N1 C1 S1 123.4(3) . . ?
N2 C1 S1 119.9(3) . . ?
N3 C2 C3 113.1(3) . . ?
N3 C2 C4 128.6(4) . . ?
C3 C2 C4 118.2(3) . . ?
O2 C3 O1 122.9(3) . . ?
O2 C3 C2 116.5(3) . . ?
O1 C3 C2 120.6(3) . . ?
C5 C4 C2 109.2(3) . . ?
C4 C5 C6 113.2(4) . . ?
O4 C6 O3 124.6(4) . . ?
O4 C6 C5 123.8(4) . . ?
O3 C6 C5 111.5(4) . . ?
C1A N1A C7A 123.0(3) . . ?
N3A N2A C1A 119.3(3) . . ?
C2A N3A N2A 119.3(3) . . ?
N1A C1A N2A 116.7(3) . . ?
N1A C1A S1A 123.7(3) . . ?
N2A C1A S1A 119.6(3) . . ?
N3A C2A C3A 113.7(3) . . ?
N3A C2A C4A 127.5(3) . . ?
C3A C2A C4A 118.8(3) . . ?
O2A C3A O1A 122.5(3) . . ?
O2A C3A C2A 116.5(3) . . ?
O1A C3A C2A 121.0(3) . . ?
C2A C4A C5A 111.0(3) . . ?
C6A C5A C4A 115.7(3) . . ?
O4A C6A O3A 122.2(4) . . ?
O4A C6A C5A 121.9(4) . . ?
O3A C6A C5A 115.9(3) . . ?

loop_
_geom_bond_atom_site_label_1
_geom_bond_atom_site_label_2
_geom_bond_distance
_geom_bond_site_symmetry_2
_geom_bond_publ_flag
S1 C1 1.680(4) . ?
O1 C3 1.260(5) . ?
O2 C3 1.253(5) . ?
O3 C6 1.275(5) . ?
O4 C6 1.238(5) . ?
N1 C1 1.327(5) . ?
N1 C7 1.459(5) . ?
N2 N3 1.356(4) . ?
N2 C1 1.363(5) . ?
N3 C2 1.283(5) . ?
C2 C3 1.511(5) . ?
C2 C4 1.525(6) . ?
C4 C5 1.512(6) . ?
C5 C6 1.521(6) . ?
S1A C1A 1.676(4) . ?
O1A C3A 1.264(5) . ?
O2A C3A 1.259(5) . ?
O3A C6A 1.327(5) . ?
O4A C6A 1.200(5) . ?
N1A C1A 1.330(5) . ?
N1A C7A 1.456(5) . ?
N2A N3A 1.361(4) . ?
N2A C1A 1.368(5) . ?
N3A C2A 1.284(5) . ?
C2A C3A 1.498(5) . ?
C2A C4A 1.508(5) . ?
C4A C5A 1.517(5) . ?
C5A C6A 1.506(5) . ?

loop_
_cod_related_entry_id
_cod_related_entry_database
_cod_related_entry_code
1 ChemSpider 30660898
